data_4033266
loop_
_publ_author_name
'Periasamy, Mariappan'
'Mohan, Lakavathu'
'Satyanarayana, Iddum'
'Reddy, Polimera Obula'

_publ_section_title
;
 Enantioselective Synthesis of \b-Allenoates via Phosphine Catalysed and
 ZnI2 Promoted Preparation of Oxozolidines and Propargylamines using
 Chiral Amines, 1-Alkynes and Propiolates.
;
_journal_name_full 'The Journal of organic chemistry'
_journal_paper_doi 10.1021/acs.joc.7b02632
_journal_year 2017
_chemical_absolute_configuration S
_chemical_formula_moiety 'C22 H25 N O3'
_chemical_formula_sum 'C22 H25 N O3'
_chemical_formula_weight 351.43
_space_group_crystal_system monoclinic
_space_group_IT_number 4
_space_group_name_Hall 'P 2yb'
_space_group_name_H-M_alt 'P 1 21 1'
_symmetry_space_group_name_Hall 'P 2yb'
_symmetry_space_group_name_H-M 'P 1 21 1'
_atom_sites_solution_hydrogens geom
_audit_creation_method SHELXL-2014/7
_cell_angle_alpha 90
_cell_angle_beta 100.474(2)
_cell_angle_gamma 90
_cell_formula_units_Z 2
_cell_length_a 11.1961(6)
_cell_length_b 6.5619(3)
_cell_length_c 12.9957(8)
_cell_measurement_reflns_used 5277
_cell_measurement_temperature 100(2)
_cell_measurement_theta_max 27.28
_cell_measurement_theta_min 2.65
_cell_volume 938.86(9)
_computing_cell_refinement 'Bruker SAINT'
_computing_data_collection 'Bruker APEX2'
_computing_data_reduction 'Bruker SAINT'
_computing_molecular_graphics 'Bruker SHELXTL'
_computing_publication_material 'Bruker SHELXTL'
_computing_structure_refinement 'SHELXL-2014/7 (Sheldrick, 2014)'
_computing_structure_solution 'SHELXS-97 (Sheldrick 2008)'
_diffrn_ambient_temperature 100(2)
_diffrn_measured_fraction_theta_full 0.995
_diffrn_measured_fraction_theta_max 0.969
_diffrn_measurement_device_type 'Bruker APEX-II CCD'
_diffrn_measurement_method '\f and \w scans'
_diffrn_radiation_type MoK\a
_diffrn_radiation_wavelength 0.71073
_diffrn_reflns_av_R_equivalents 0.0327
_diffrn_reflns_av_unetI/netI 0.0388
_diffrn_reflns_Laue_measured_fraction_full 0.995
_diffrn_reflns_Laue_measured_fraction_max 0.969
_diffrn_reflns_limit_h_max 14
_diffrn_reflns_limit_h_min -14
_diffrn_reflns_limit_k_max 8
_diffrn_reflns_limit_k_min -8
_diffrn_reflns_limit_l_max 15
_diffrn_reflns_limit_l_min -16
_diffrn_reflns_number 10684
_diffrn_reflns_point_group_measured_fraction_full 0.995
_diffrn_reflns_point_group_measured_fraction_max 0.931
_diffrn_reflns_theta_full 25.242
_diffrn_reflns_theta_max 27.445
_diffrn_reflns_theta_min 2.652
_exptl_absorpt_coefficient_mu 0.082
_exptl_absorpt_correction_type none
_exptl_crystal_colour colorless
_exptl_crystal_density_diffrn 1.243
_exptl_crystal_description needle
_exptl_crystal_F_000 376
_exptl_crystal_size_max 0.32
_exptl_crystal_size_mid 0.31
_exptl_crystal_size_min 0.30
_refine_diff_density_max 0.201
_refine_diff_density_min -0.188
_refine_diff_density_rms 0.040
_refine_ls_abs_structure_details
;
 Flack x determined using 1394 quotients [(I+)-(I-)]/[(I+)+(I-)]
 (Parsons, Flack and Wagner, Acta Cryst. B69 (2013) 249-259).
;
_refine_ls_abs_structure_Flack 0.0(4)
_refine_ls_extinction_method none
_refine_ls_goodness_of_fit_ref 1.108
_refine_ls_hydrogen_treatment constr
_refine_ls_matrix_type full
_refine_ls_number_parameters 235
_refine_ls_number_reflns 3996
_refine_ls_number_restraints 1
_refine_ls_restrained_S_all 1.108
_refine_ls_R_factor_all 0.0469
_refine_ls_R_factor_gt 0.0377
_refine_ls_shift/su_max 0.000
_refine_ls_shift/su_mean 0.000
_refine_ls_structure_factor_coef Fsqd
_refine_ls_weighting_details 'w=1/[\s^2^(Fo^2^)+(0.0335P)^2^+0.1781P] where P=(Fo^2^+2Fc^2^)/3'
_refine_ls_weighting_scheme calc
_refine_ls_wR_factor_gt 0.0804
_refine_ls_wR_factor_ref 0.0838
_reflns_Friedel_coverage 0.767
_reflns_Friedel_fraction_full 0.995
_reflns_Friedel_fraction_max 0.887
_reflns_number_gt 3565
_reflns_number_total 3996
_reflns_threshold_expression 'I > 2\s(I)'
_cod_data_source_file jo7b02632_si_002.cif
_cod_data_source_block shelx
_cod_database_code 4033266
_shelx_shelxl_version_number 2014/7
_shelx_space_group_comment
;
The symmetry employed for this shelxl refinement is uniquely defined
by the following loop, which should always be used as a source of
symmetry information in preference to the above space-group names.
They are only intended as comments.
;

loop_
_space_group_symop_operation_xyz
'x, y, z'
'-x, y+1/2, -z'

loop_
_atom_site_label
_atom_site_type_symbol
_atom_site_fract_x
_atom_site_fract_y
_atom_site_fract_z
_atom_site_U_iso_or_equiv
_atom_site_adp_type
_atom_site_occupancy
_atom_site_site_symmetry_order
_atom_site_calc_flag
_atom_site_refinement_flags_posn
_atom_site_refinement_flags_adp
C1 C 0.25127(19) 0.6234(3) 0.22469(17) 0.0163(5) Uani 1 1 d . .
C2 C 0.31821(19) 0.7933(3) 0.26417(17) 0.0200(5) Uani 1 1 d . .
H2 H 0.2948 0.8689 0.3196 0.024 Uiso 1 1 calc R U
C3 C 0.4191(2) 0.8540(4) 0.22332(19) 0.0264(5) Uani 1 1 d . .
H3 H 0.4644 0.9699 0.2514 0.032 Uiso 1 1 calc R U
C4 C 0.4539(2) 0.7473(4) 0.14247(19) 0.0263(5) Uani 1 1 d . .
H4 H 0.5235 0.7882 0.1154 0.032 Uiso 1 1 calc R U
C5 C 0.3869(2) 0.5802(4) 0.10098(19) 0.0257(5) Uani 1 1 d . .
H5 H 0.4097 0.5072 0.0444 0.031 Uiso 1 1 calc R U
C005 C 0.14366(19) 0.5470(3) 0.27370(17) 0.0156(4) Uani 1 1 d . .
C6 C 0.2864(2) 0.5187(4) 0.14168(17) 0.0208(5) Uani 1 1 d . .
H6 H 0.2408 0.4037 0.1126 0.025 Uiso 1 1 calc R U
C7 C 0.02868(19) 0.5416(4) 0.18906(17) 0.0184(5) Uani 1 1 d . .
C8 C 0.0035(2) 0.3803(4) 0.11877(19) 0.0254(5) Uani 1 1 d . .
H8 H 0.0570 0.2668 0.1248 0.030 Uiso 1 1 calc R U
C9 C -0.0986(2) 0.3830(4) 0.03990(19) 0.0297(6) Uani 1 1 d . .
H9 H -0.1138 0.2724 -0.0079 0.036 Uiso 1 1 calc R U
C10 C -0.1779(2) 0.5457(4) 0.03067(19) 0.0312(6) Uani 1 1 d . .
H10 H -0.2481 0.5471 -0.0229 0.037 Uiso 1 1 calc R U
C11 C -0.1545(2) 0.7061(4) 0.09993(18) 0.0286(6) Uani 1 1 d . .
H11 H -0.2088 0.8185 0.0938 0.034 Uiso 1 1 calc R U
C12 C -0.05170(19) 0.7050(4) 0.17895(17) 0.0225(5) Uani 1 1 d . .
H12 H -0.0366 0.8166 0.2261 0.027 Uiso 1 1 calc R U
C13 C 0.16984(18) 0.3310(3) 0.32169(16) 0.0169(5) Uani 1 1 d . .
H13 H 0.1797 0.2325 0.2651 0.020 Uiso 1 1 calc R U
C14 C 0.0704(2) 0.2531(4) 0.37977(19) 0.0232(5) Uani 1 1 d . .
H14A H -0.0078 0.3227 0.3539 0.028 Uiso 1 1 calc R U
H14B H 0.0586 0.1044 0.3698 0.028 Uiso 1 1 calc R U
C15 C 0.1165(2) 0.3034(4) 0.49521(18) 0.0250(5) Uani 1 1 d . .
H15A H 0.0962 0.4454 0.5112 0.030 Uiso 1 1 calc R U
H15B H 0.0814 0.2096 0.5414 0.030 Uiso 1 1 calc R U
C16 C 0.2528(2) 0.2747(4) 0.50785(17) 0.0214(5) Uani 1 1 d . .
H16A H 0.2964 0.3670 0.5622 0.026 Uiso 1 1 calc R U
H16B H 0.2760 0.1322 0.5271 0.026 Uiso 1 1 calc R U
C17 C 0.39179(18) 0.3154(3) 0.38308(16) 0.0160(4) Uani 1 1 d . .
H17 H 0.3989 0.3357 0.3121 0.019 Uiso 1 1 calc R U
C18 C 0.4966(2) 0.2796(3) 0.45124(17) 0.0181(5) Uani 1 1 d . .
H18 H 0.4942 0.2503 0.5224 0.022 Uiso 1 1 calc R U
C19 C 0.6112(2) 0.2859(3) 0.41624(17) 0.0184(5) Uani 1 1 d . .
C20 C 0.7111(2) 0.3471(4) 0.2716(2) 0.0305(6) Uani 1 1 d . .
H20A H 0.7782 0.3956 0.3265 0.037 Uiso 1 1 calc R U
H20B H 0.7002 0.4467 0.2135 0.037 Uiso 1 1 calc R U
C21 C 0.7435(3) 0.1442(5) 0.2325(2) 0.0390(7) Uani 1 1 d . .
H21A H 0.8186 0.1564 0.2041 0.059 Uiso 1 1 calc R U
H21B H 0.7556 0.0460 0.2902 0.059 Uiso 1 1 calc R U
H21C H 0.6777 0.0971 0.1773 0.059 Uiso 1 1 calc R U
N1 N 0.27955(16) 0.3254(3) 0.40467(14) 0.0172(4) Uani 1 1 d . .
O1 O 0.11953(13) 0.6837(2) 0.35170(11) 0.0163(3) Uani 1 1 d . .
H1 H 0.1806 0.6910 0.3998 0.024 Uiso 1 1 calc R U
O2 O 0.71118(14) 0.2538(2) 0.47047(13) 0.0240(4) Uani 1 1 d . .
O3 O 0.60083(14) 0.3357(3) 0.31408(13) 0.0292(4) Uani 1 1 d . .

loop_
_atom_site_aniso_label
_atom_site_aniso_U_11
_atom_site_aniso_U_22
_atom_site_aniso_U_33
_atom_site_aniso_U_23
_atom_site_aniso_U_13
_atom_site_aniso_U_12
C1 0.0126(10) 0.0196(11) 0.0158(10) 0.0032(9) 0.0004(8) 0.0026(8)
C2 0.0187(11) 0.0197(12) 0.0220(11) -0.0007(9) 0.0049(9) 0.0011(9)
C3 0.0239(12) 0.0239(12) 0.0312(13) 0.0002(11) 0.0047(10) -0.0061(10)
C4 0.0191(11) 0.0352(14) 0.0260(12) 0.0072(11) 0.0082(9) -0.0036(10)
C5 0.0199(11) 0.0394(15) 0.0187(12) -0.0009(11) 0.0062(9) 0.0013(10)
C005 0.0122(10) 0.0194(11) 0.0151(10) -0.0026(9) 0.0019(8) 0.0006(8)
C6 0.0182(11) 0.0261(12) 0.0175(11) -0.0017(10) 0.0015(9) -0.0027(9)
C7 0.0112(10) 0.0280(12) 0.0158(11) 0.0006(9) 0.0024(8) -0.0035(9)
C8 0.0209(12) 0.0312(14) 0.0245(12) -0.0058(10) 0.0054(10) -0.0045(10)
C9 0.0226(13) 0.0457(16) 0.0205(12) -0.0092(11) 0.0038(10) -0.0150(11)
C10 0.0192(12) 0.0530(17) 0.0189(12) 0.0062(12) -0.0036(9) -0.0113(12)
C11 0.0162(11) 0.0460(16) 0.0227(12) 0.0090(12) 0.0009(9) 0.0018(11)
C12 0.0172(11) 0.0323(13) 0.0177(11) 0.0017(10) 0.0028(9) 0.0013(10)
C13 0.0139(10) 0.0173(11) 0.0199(11) -0.0023(9) 0.0040(8) -0.0004(9)
C14 0.0173(11) 0.0227(12) 0.0313(13) 0.0008(10) 0.0088(10) -0.0034(9)
C15 0.0257(12) 0.0235(12) 0.0285(12) 0.0032(10) 0.0121(10) -0.0007(10)
C16 0.0261(12) 0.0189(11) 0.0206(11) 0.0038(9) 0.0080(9) 0.0036(9)
C17 0.0178(10) 0.0120(10) 0.0186(10) -0.0011(9) 0.0042(8) 0.0011(8)
C18 0.0207(11) 0.0145(10) 0.0183(10) 0.0008(9) 0.0008(8) 0.0010(8)
C19 0.0197(11) 0.0125(10) 0.0212(11) 0.0013(9) -0.0010(9) 0.0007(8)
C20 0.0151(11) 0.0433(15) 0.0346(14) 0.0103(12) 0.0080(10) -0.0018(11)
C21 0.0343(14) 0.0493(17) 0.0373(15) -0.0083(13) 0.0169(12) -0.0119(13)
N1 0.0168(9) 0.0164(9) 0.0186(9) 0.0035(8) 0.0035(7) 0.0021(7)
O1 0.0130(7) 0.0195(8) 0.0153(7) -0.0041(6) -0.0007(6) 0.0027(6)
O2 0.0170(8) 0.0228(9) 0.0288(9) 0.0015(7) -0.0046(7) 0.0026(7)
O3 0.0128(8) 0.0500(11) 0.0246(9) 0.0094(8) 0.0032(6) 0.0017(8)

loop_
_atom_type_symbol
_atom_type_description
_atom_type_scat_dispersion_real
_atom_type_scat_dispersion_imag
_atom_type_scat_source
C C 0.0033 0.0016 'International Tables Vol C Tables 4.2.6.8 and 6.1.1.4'
H H 0.0000 0.0000 'International Tables Vol C Tables 4.2.6.8 and 6.1.1.4'
N N 0.0061 0.0033 'International Tables Vol C Tables 4.2.6.8 and 6.1.1.4'
O O 0.0106 0.0060 'International Tables Vol C Tables 4.2.6.8 and 6.1.1.4'

loop_
_geom_angle_atom_site_label_1
_geom_angle_atom_site_label_2
_geom_angle_atom_site_label_3
_geom_angle
C2 C1 C6 118.2(2)
C2 C1 C005 121.13(19)
C6 C1 C005 120.64(19)
C1 C2 C3 120.7(2)
C1 C2 H2 119.7
C3 C2 H2 119.7
C4 C3 C2 120.5(2)
C4 C3 H3 119.7
C2 C3 H3 119.7
C3 C4 C5 119.5(2)
C3 C4 H4 120.2
C5 C4 H4 120.2
C4 C5 C6 120.2(2)
C4 C5 H5 119.9
C6 C5 H5 119.9
O1 C005 C7 106.48(16)
O1 C005 C1 110.75(17)
C7 C005 C1 109.12(17)
O1 C005 C13 109.69(17)
C7 C005 C13 109.80(17)
C1 C005 C13 110.90(17)
C5 C6 C1 120.9(2)
C5 C6 H6 119.5
C1 C6 H6 119.5
C12 C7 C8 118.3(2)
C12 C7 C005 119.61(19)
C8 C7 C005 122.1(2)
C9 C8 C7 121.0(2)
C9 C8 H8 119.5
C7 C8 H8 119.5
C10 C9 C8 120.3(2)
C10 C9 H9 119.9
C8 C9 H9 119.9
C11 C10 C9 119.4(2)
C11 C10 H10 120.3
C9 C10 H10 120.3
C10 C11 C12 120.7(2)
C10 C11 H11 119.7
C12 C11 H11 119.7
C7 C12 C11 120.4(2)
C7 C12 H12 119.8
C11 C12 H12 119.8
N1 C13 C14 102.29(17)
N1 C13 C005 112.68(17)
C14 C13 C005 113.46(18)
N1 C13 H13 109.4
C14 C13 H13 109.4
C005 C13 H13 109.4
C15 C14 C13 105.25(17)
C15 C14 H14A 110.7
C13 C14 H14A 110.7
C15 C14 H14B 110.7
C13 C14 H14B 110.7
H14A C14 H14B 108.8
C16 C15 C14 103.48(19)
C16 C15 H15A 111.1
C14 C15 H15A 111.1
C16 C15 H15B 111.1
C14 C15 H15B 111.1
H15A C15 H15B 109.0
N1 C16 C15 103.99(17)
N1 C16 H16A 111.0
C15 C16 H16A 111.0
N1 C16 H16B 111.0
C15 C16 H16B 111.0
H16A C16 H16B 109.0
N1 C17 C18 127.3(2)
N1 C17 H17 116.4
C18 C17 H17 116.4
C17 C18 C19 120.3(2)
C17 C18 H18 119.9
C19 C18 H18 119.9
O2 C19 O3 120.7(2)
O2 C19 C18 125.9(2)
O3 C19 C18 113.31(17)
O3 C20 C21 111.2(2)
O3 C20 H20A 109.4
C21 C20 H20A 109.4
O3 C20 H20B 109.4
C21 C20 H20B 109.4
H20A C20 H20B 108.0
C20 C21 H21A 109.5
C20 C21 H21B 109.5
H21A C21 H21B 109.5
C20 C21 H21C 109.5
H21A C21 H21C 109.5
H21B C21 H21C 109.5
C17 N1 C16 122.49(17)
C17 N1 C13 122.35(18)
C16 N1 C13 113.06(17)
C005 O1 H1 109.5
C19 O3 C20 117.50(17)

loop_
_geom_bond_atom_site_label_1
_geom_bond_atom_site_label_2
_geom_bond_distance
C1 C2 1.389(3)
C1 C6 1.394(3)
C1 C005 1.545(3)
C2 C3 1.391(3)
C2 H2 0.9500
C3 C4 1.376(4)
C3 H3 0.9500
C4 C5 1.381(4)
C4 H4 0.9500
C5 C6 1.388(3)
C5 H5 0.9500
C005 O1 1.416(3)
C005 C7 1.534(3)
C005 C13 1.555(3)
C6 H6 0.9500
C7 C12 1.391(3)
C7 C8 1.393(3)
C8 C9 1.390(3)
C8 H8 0.9500
C9 C10 1.380(4)
C9 H9 0.9500
C10 C11 1.379(4)
C10 H10 0.9500
C11 C12 1.396(3)
C11 H11 0.9500
C12 H12 0.9500
C13 N1 1.480(3)
C13 C14 1.542(3)
C13 H13 1.0000
C14 C15 1.531(3)
C14 H14A 0.9900
C14 H14B 0.9900
C15 C16 1.516(3)
C15 H15A 0.9900
C15 H15B 0.9900
C16 N1 1.465(3)
C16 H16A 0.9900
C16 H16B 0.9900
C17 N1 1.338(3)
C17 C18 1.356(3)
C17 H17 0.9500
C18 C19 1.438(3)
C18 H18 0.9500
C19 O2 1.228(3)
C19 O3 1.352(3)
C20 O3 1.442(3)
C20 C21 1.494(4)
C20 H20A 0.9900
C20 H20B 0.9900
C21 H21A 0.9800
C21 H21B 0.9800
C21 H21C 0.9800
O1 H1 0.8400
